data_4132206
loop_
_publ_author_name
'Zhang, Jun'
'Kosaka, Wataru'
'Sugimoto, Kunihisa'
'Miyasaka, Hitoshi'

_publ_section_title
;
 Magnetic Sponge Behavior via Electronic State Modulations.
;
_journal_issue 16
_journal_name_full 'Journal of the American Chemical Society'
_journal_page_first 5644
_journal_page_last 5652
_journal_paper_doi 10.1021/jacs.8b02428
_journal_volume 140
_journal_year 2018
_chemical_formula_moiety 'C70 H24 Cl24 N4 O16 Ru4'
_chemical_formula_sum 'C70 H24 Cl24 N4 O16 Ru4'
_chemical_formula_weight 2432.13
_space_group_crystal_system triclinic
_space_group_IT_number 2
_space_group_name_Hall '-P 1'
_space_group_name_H-M_alt 'P -1'
_atom_sites_solution_hydrogens geom
_atom_sites_solution_primary direct
_atom_sites_solution_secondary difmap
_cell_angle_alpha 95.936(4)
_cell_angle_beta 99.486(5)
_cell_angle_gamma 109.482(6)
_cell_formula_units_Z 1
_cell_length_a 11.044(5)
_cell_length_b 14.043(7)
_cell_length_c 16.207(7)
_cell_measurement_reflns_used 6520
_cell_measurement_temperature 112
_cell_measurement_theta_max 31.33
_cell_measurement_theta_min 1.29
_cell_volume 2303.1(18)
_computing_cell_refinement CrystalClear
_computing_data_collection 'CrystalClear (Rigaku Inc., 2008)'
_computing_data_reduction CrystalClear
_computing_molecular_graphics 'CrystalStructure 4.1'
_computing_publication_material 'CrystalStructure 4.1 (Rigaku, 2014)'
_computing_structure_refinement 'SHELXL2013 (Sheldrick, 2008)'
_computing_structure_solution 'SIR2011 (Burla, et al., 2012)'
_diffrn_ambient_temperature 112
_diffrn_detector_area_resol_mean 7.111
_diffrn_measured_fraction_theta_full 0.951
_diffrn_measured_fraction_theta_max 0.976
_diffrn_measurement_device_type 'Rigaku Saturn724'
_diffrn_measurement_method \w
_diffrn_radiation_type 'Mo K\a'
_diffrn_radiation_wavelength 0.71075
_diffrn_reflns_av_R_equivalents 0.0313
_diffrn_reflns_Laue_measured_fraction_full 0.951
_diffrn_reflns_Laue_measured_fraction_max 0.976
_diffrn_reflns_limit_h_max 13
_diffrn_reflns_limit_h_min -13
_diffrn_reflns_limit_k_max 16
_diffrn_reflns_limit_k_min -12
_diffrn_reflns_limit_l_max 19
_diffrn_reflns_limit_l_min -19
_diffrn_reflns_number 15355
_diffrn_reflns_point_group_measured_fraction_full 0.951
_diffrn_reflns_point_group_measured_fraction_max 0.976
_diffrn_reflns_theta_full 25.242
_diffrn_reflns_theta_max 25.000
_diffrn_reflns_theta_min 1.561
_diffrn_standards_number 0
_exptl_absorpt_coefficient_mu 1.399
_exptl_absorpt_correction_T_max 0.940
_exptl_absorpt_correction_T_min 0.782
_exptl_absorpt_correction_type multi-scan
_exptl_absorpt_process_details 'REQAB (Rigaku, 1998)'
_exptl_crystal_colour brown
_exptl_crystal_density_diffrn 1.754
_exptl_crystal_density_method 'not measured'
_exptl_crystal_description block
_exptl_crystal_F_000 1184.00
_exptl_crystal_size_max 0.245
_exptl_crystal_size_mid 0.143
_exptl_crystal_size_min 0.044
_refine_diff_density_max 4.03
_refine_diff_density_min -1.90
_refine_ls_extinction_method none
_refine_ls_goodness_of_fit_ref 1.047
_refine_ls_hydrogen_treatment constr
_refine_ls_number_parameters 641
_refine_ls_number_reflns 7926
_refine_ls_number_restraints 383
_refine_ls_R_factor_all 0.1188
_refine_ls_R_factor_gt 0.1057
_refine_ls_shift/su_max 0.000
_refine_ls_structure_factor_coef Fsqd
_refine_ls_weighting_details 'w = 1/[\s^2^(Fo^2^)+(0.1477P)^2^+51.0328P] where P=(Fo^2^+2Fc^2^)/3'
_refine_ls_weighting_scheme calc
_refine_ls_wR_factor_gt 0.2753
_refine_ls_wR_factor_ref 0.2951
_reflns_number_gt 6858
_reflns_number_total 7926
_reflns_threshold_expression F^2^>2.0\s(F^2^)
_cod_data_source_file ja8b02428_si_002.cif
_cod_data_source_block Ru2-235-Cl3PhCO2-TCNQMe2_comp1-dry
_cod_original_cell_volume 2303.0(18)
_cod_database_code 4132206
_shelxl_res_file
;
TITL 150807_Ru-235Cl-TCNQMe2-d
CELL  0.71075 11.04380 14.04260 16.20690 95.93630 99.48610 109.48180
ZERR  1 0.00520 0.00670 0.00710 0.00440 0.00510 0.00640
LATT 1
SFAC C H N O CL RU
UNIT 70 24 4 16 24 4
SHEL 99999.000000 0.840885
L.S. 60
FMAP 2
PLAN -25
WPDB -2
HTAB
BOND $H
CONF
LIST 4
TEMP -160.8
ACTA
SIZE 0.143 0.245 0.044
DELU 0.0100 0.0100 C9 C10 C11 C12 C13 C14 Cl5 Cl6 Cl7
SIMU 0.0050 0.0100 C9 C10 C11 C12 C13 C14 Cl5 Cl6 Cl7
DELU 0.0100 0.0100 C2 C3 C4 C5 C6 C7 Cl1 Cl2 Cl3 Cl4
SIMU 0.0050 0.0100 C2 C3 C4 C5 C6 C7 Cl1 Cl2 Cl3 Cl4
DELU 0.0100 0.0100 C16 C17 C18 C19 C20 C21 Cl14 Cl15 Cl16
SIMU 0.0050 0.0100 C16 C17 C18 C19 C20 C21 Cl14 Cl15 Cl16
DELU 0.0100 0.0100 C23 C24 C25 C26 C27 C28 Cl11 Cl12 Cl13 Cl14
SIMU 0.0050 0.0100 C23 C24 C25 C26 C27 C28 Cl11 Cl12 Cl13 Cl14
DELU 0.0100 0.0100 C29 C30 C31 C32 C33 C34 Cl15 Cl16 Cl17 Cl18
SIMU 0.0050 0.0100 C29 C30 C31 C32 C33 C34 Cl15 Cl16 Cl17 Cl18
WGHT    0.147700   51.032799
FVAR       0.47461
RU1   6    0.982499    0.425577    0.455955    11.00000    0.02705    0.02747 =
         0.02867    0.00910    0.00580    0.01210
RU2   6    1.003274    0.023773    0.070308    11.00000    0.03785    0.03893 =
         0.02001    0.01180    0.01253    0.01454
CL1   5    0.679465    0.682168    0.440152    10.75000    0.03449    0.05058 =
         0.06836    0.02833    0.01373    0.02223
CL2   5    0.385789    0.639244    0.382669    11.00000    0.05800    0.09101 =
         0.09624    0.04038    0.02792    0.04767
CL3   5    0.279108    0.234952    0.320812    11.00000    0.05304    0.08137 =
         0.11120   -0.01103    0.01136   -0.00307
CL4   5    0.535571    0.249752    0.375636    10.25000    0.05701    0.06010 =
         0.09532    0.00710    0.00535    0.01330
CL5   5    0.992358    0.507174    0.818026    11.00000    0.10446    0.11814 =
         0.04289    0.02888    0.01952    0.05808
CL6   5    0.909094    0.355629    0.942196    11.00000    0.09543    0.20327 =
         0.06211    0.07512    0.03593    0.08367
CL7   5    0.732629    0.035952    0.687446    11.00000    0.08699    0.09036 =
         0.16325    0.08828    0.02741    0.01576
CL8   5    0.743243   -0.369064   -0.148183    11.00000    0.11838    0.06817 =
         0.04436    0.00432    0.01021    0.00974
CL9   5    0.607612   -0.583865   -0.107729    11.00000    0.07952    0.05451 =
         0.07903   -0.00691    0.00322    0.00731
CL10  5    0.726421   -0.431810    0.225243    11.00000    0.08626    0.06612 =
         0.06329    0.03144    0.02460    0.00891
CL11  5    0.727460    0.199823    0.097146    10.50000    0.04871    0.06736 =
         0.10282    0.01868    0.02971    0.02890
CL12  5    0.461248    0.224067    0.049331    10.35000    0.03847    0.05198 =
         0.10011    0.03922    0.03412    0.02846
CL13  5    0.445812    0.215834   -0.002855    10.15000    0.04026    0.05770 =
         0.10263    0.04159    0.02977    0.02479
CL14  5    0.355843   -0.022847   -0.252107    10.50000    0.05218    0.10558 =
         0.09455    0.03554    0.00964    0.02331
CL15  5    0.568949   -0.221178   -0.140111    10.25000    0.04978    0.15142 =
         0.13719    0.00518    0.00881    0.05756
CL16  5    0.683077    0.187509    0.006439    10.25000    0.06777    0.14627 =
         0.14691    0.03484    0.01934    0.05894
CL17  5    0.289654   -0.225698   -0.217510    10.50000    0.08136    0.17470 =
         0.16208   -0.00196   -0.01203    0.04584
CL18  5    0.403302    0.158596   -0.098175    10.50000    0.07044    0.14310 =
         0.15334    0.06310    0.03118    0.05697
O1    4    0.792489    0.412930    0.413197    11.00000    0.03267    0.03554 =
         0.02843    0.00813    0.00209    0.00746
O2    4    0.826581    0.557819    0.500883    11.00000    0.02984    0.04466 =
         0.03469    0.01149    0.01123    0.02126
O3    4    0.935414    0.350259    0.552689    11.00000    0.03185    0.03576 =
         0.03973    0.01847    0.00188    0.01106
O4    4    0.963822    0.494488    0.638330    11.00000    0.02821    0.05001 =
         0.03191    0.01114    0.01286    0.01880
O5    4    0.910518   -0.126959    0.077485    11.00000    0.03729    0.04040 =
         0.02527    0.01793    0.01648    0.01959
O6    4    0.901212   -0.173745   -0.060453    11.00000    0.06912    0.04263 =
         0.03142    0.00688    0.01834    0.00978
O7    4    0.824115    0.038943    0.036029    11.00000    0.06483    0.07466 =
         0.07490    0.05176    0.05531    0.05135
O8    4    0.820582   -0.008171   -0.100498    11.00000    0.02566    0.10066 =
         0.05153    0.05250    0.00417    0.00848
N1    3    0.954926    0.276173    0.382295    11.00000    0.07515    0.02727 =
         0.03535    0.00736   -0.00039    0.02052
N2    3    0.992157    0.055191    0.204492    11.00000    0.06771    0.03769 =
         0.03982    0.00984    0.01765    0.00785
C1    1    0.755519    0.482778    0.444461    11.00000    0.02340    0.04698 =
         0.02575    0.01145   -0.00145    0.01718
C2    1    0.614949    0.470443    0.411965    11.00000    0.03264    0.05582 =
         0.04485    0.01866    0.01234    0.01982
C3    1    0.572937    0.556008    0.411275    11.00000    0.03354    0.05736 =
         0.04704    0.02046    0.01350    0.02423
C4    1    0.441868    0.538686    0.383648    11.00000    0.03586    0.06406 =
         0.05102    0.02275    0.01498    0.02478
C5    1    0.350110    0.439268    0.356156    11.00000    0.03380    0.06967 =
         0.05129    0.01679    0.01263    0.01592
AFIX  43
H5    2    0.259548    0.428452    0.337963    11.00000   -1.20000
AFIX   0
C6    1    0.391120    0.358270    0.355598    11.00000    0.03728    0.06581 =
         0.05674    0.01132    0.01266    0.01193
C7    1    0.522602    0.371847    0.382627    11.00000    0.03715    0.05969 =
         0.05370    0.01310    0.01144    0.01561
C8    1    0.936397    0.398336    0.624195    11.00000    0.02136    0.04002 =
         0.04261    0.02014    0.00496    0.01701
C9    1    0.901304    0.337145    0.692504    11.00000    0.05164    0.10004 =
         0.07096    0.06383    0.03397    0.05744
C10   1    0.922053    0.377760    0.776628    11.00000    0.06124    0.11304 =
         0.06608    0.06356    0.03201    0.05744
C11   1    0.882808    0.309060    0.835933    11.00000    0.06309    0.12695 =
         0.07126    0.07332    0.03036    0.05964
C12   1    0.826932    0.206321    0.806541    11.00000    0.06087    0.12144 =
         0.08576    0.07789    0.02921    0.05021
AFIX  43
H12   2    0.801753    0.161225    0.845598    11.00000   -1.20000
AFIX   0
C13   1    0.806242    0.166638    0.724186    11.00000    0.06046    0.10878 =
         0.09530    0.07294    0.03245    0.04286
C14   1    0.838510    0.229011    0.662767    11.00000    0.05437    0.10011 =
         0.08412    0.06878    0.03354    0.04950
AFIX  43
H14   2    0.819583    0.200819    0.604220    11.00000   -1.20000
AFIX   0
C15   1    0.875808   -0.193053    0.012038    11.00000    0.02764    0.05013 =
         0.02896    0.02056    0.00694    0.01803
C16   1    0.806327   -0.301403    0.020967    11.00000    0.03630    0.04882 =
         0.05304    0.01789    0.00619    0.02025
C17   1    0.746246   -0.383986   -0.046931    11.00000    0.03927    0.05263 =
         0.05770    0.01191    0.00005    0.01717
C18   1    0.682152   -0.481136   -0.027024    11.00000    0.04375    0.05652 =
         0.06064    0.00793   -0.00026    0.01459
C19   1    0.680629   -0.493063    0.055697    11.00000    0.04337    0.05679 =
         0.05873    0.01177    0.00406    0.01115
AFIX  43
H19   2    0.637244   -0.559201    0.067803    11.00000   -1.20000
AFIX   0
C20   1    0.739313   -0.413096    0.120683    11.00000    0.04523    0.05728 =
         0.05612    0.01513    0.00691    0.01317
C21   1    0.798128   -0.317599    0.106490    11.00000    0.03945    0.05466 =
         0.05420    0.01675    0.00805    0.01737
AFIX  43
H21   2    0.833844   -0.261484    0.152281    11.00000   -1.20000
AFIX   0
C22   1    0.772965    0.021321   -0.041083    11.00000    0.04777    0.12311 =
         0.09563    0.09314    0.04132    0.04519
C23   1    0.650347    0.064878   -0.051811    10.50000    0.03906    0.06705 =
         0.09061    0.03650    0.03251    0.02295
C24   1    0.617157    0.120923   -0.003533    10.50000    0.04068    0.06309 =
         0.09766    0.03315    0.03146    0.02583
C25   1    0.504030    0.147975   -0.025174    10.50000    0.04023    0.05962 =
         0.09880    0.03966    0.03150    0.02573
C26   1    0.427716    0.096455   -0.103210    10.50000    0.04327    0.07020 =
         0.09632    0.03927    0.02935    0.02509
C27   1    0.447534    0.033731   -0.158666    10.50000    0.04513    0.08276 =
         0.09292    0.03627    0.02270    0.02448
C28   1    0.569893    0.013081   -0.132298    10.50000    0.03964    0.07348 =
         0.08945    0.03860    0.02807    0.02365
C29   1    0.632503    0.002676   -0.081331    10.50000    0.06029    0.14890 =
         0.14268    0.02718    0.01328    0.05820
C30   1    0.585156    0.072476   -0.071727    10.50000    0.06381    0.14615 =
         0.14505    0.03624    0.01806    0.05889
C31   1    0.458971    0.061163   -0.110909    10.50000    0.06623    0.14781 =
         0.14921    0.04326    0.02045    0.05785
C32   1    0.366428   -0.024311   -0.155106    10.50000    0.06644    0.15591 =
         0.15011    0.02998    0.01136    0.05766
C33   1    0.403691   -0.098776   -0.169723    10.50000    0.06799    0.16034 =
         0.15175    0.01499    0.00157    0.05646
C34   1    0.537960   -0.092229   -0.139727    10.50000    0.05957    0.15402 =
         0.14385    0.01625    0.00697    0.05768
C35   1    0.960653    0.197806    0.369016    11.00000    0.04002    0.03765 =
         0.01400    0.00955    0.00314    0.00962
C36   1    0.984281    0.070744    0.274578    11.00000    0.04450    0.02861 =
         0.02512    0.00457    0.00334    0.01481
C37   1    0.970148    0.099652    0.355451    11.00000    0.02706    0.02697 =
         0.01914    0.00595    0.00206    0.00881
C38   1    0.983050    0.047272    0.427441    11.00000    0.02872    0.02472 =
         0.02339    0.00991    0.01095    0.00900
C39   1    0.957718   -0.061328    0.417912    11.00000    0.03964    0.02544 =
         0.02726    0.00333    0.00631    0.01456
C40   1    0.905635   -0.128725    0.331671    11.00000    0.07952    0.02737 =
         0.02180    0.01013    0.00534    0.01349
AFIX 137
H40A  2    0.826890   -0.118159    0.303088    11.00000   -1.20000
H40B  2    0.883277   -0.200736    0.338380    11.00000   -1.20000
H40C  2    0.972924   -0.111039    0.297554    11.00000   -1.20000
AFIX   0
C41   1    0.974686   -0.103938    0.490143    11.00000    0.03879    0.02318 =
         0.02559    0.00775    0.00945    0.01248
AFIX  43
H41   2    0.956674   -0.175663    0.483515    11.00000   -1.20000
AFIX   0
HKLF 4

REM  150807_Ru-235Cl-TCNQMe2-d
REM R1 =  0.1057 for    6858 Fo > 4sig(Fo)  and  0.1188 for all    7926 data
REM    641 parameters refined using    383 restraints

END

WGHT      0.1477     51.0328

REM Instructions for potential hydrogen bonds
EQIV $1 x, y-1, z
HTAB C19 Cl12_$1

REM Highest difference peak  4.034,  deepest hole -1.897,  1-sigma level  0.265
Q1    1   0.7869 -0.2845  0.1694  11.00000  0.05    4.03
Q2    1   0.6315 -0.5733 -0.1823  11.00000  0.05    3.83
Q3    1   0.6417 -0.5179  0.1500  11.00000  0.05    3.59
Q4    1   1.0676  0.0188  0.0696  11.00000  0.05    1.89
Q5    1   0.3688  0.0845 -0.1579  11.00000  0.05    1.41
Q6    1   0.4453  0.1928 -0.0478  11.00000  0.05    1.24
Q7    1   0.5554  0.2800  0.1730  11.00000  0.05    1.21
Q8    1   0.3022 -0.1562 -0.2528  11.00000  0.05    1.18
Q9    1   0.6443 -0.5420 -0.0185  11.00000  0.05    1.16
Q10   1   0.8796  0.2940  0.9106  11.00000  0.05    1.14
Q11   1   0.5645 -0.1286 -0.2030  11.00000  0.05    1.14
Q12   1   0.4172  0.1994  0.1557  11.00000  0.05    1.13
Q13   1   1.0967  0.0562  0.2142  11.00000  0.05    1.10
Q14   1   0.7997  0.2142  0.1748  11.00000  0.05    1.09
Q15   1   0.5936  0.8960  0.3365  11.00000  0.05    1.06
Q16   1   0.7420  0.1568  0.5612  11.00000  0.05    1.02
Q17   1   0.9655  0.4147  0.9501  11.00000  0.05    1.00
Q18   1   0.6789 -0.4898 -0.0854  11.00000  0.05    0.99
Q19   1   0.3249 -0.1041 -0.2494  11.00000  0.05    0.98
Q20   1   0.5941  0.0770  0.4614  11.00000  0.05    0.92
Q21   1   1.0625  0.1739  0.1603  11.00000  0.05    0.90
Q22   1   0.7373  0.2717  0.1888  11.00000  0.05    0.90
Q23   1   1.0102  0.4227  0.4585  11.00000  0.05    0.90
Q24   1   0.9755  0.5235  0.4744  11.00000  0.05    0.89
Q25   1   1.0040  0.4762  0.9661  11.00000  0.05    0.85
;

loop_
_symmetry_equiv_pos_site_id
_space_group_symop_operation_xyz
1 +X,+Y,+Z
2 -X,-Y,-Z

loop_
_atom_site_label
_atom_site_type_symbol
_atom_site_fract_x
_atom_site_fract_y
_atom_site_fract_z
_atom_site_U_iso_or_equiv
_atom_site_adp_type
_atom_site_occupancy
_atom_site_site_symmetry_multiplicity
_atom_site_calc_flag
_atom_site_refinement_flags
Ru1 Ru 0.98250(8) 0.42558(6) 0.45595(5) 0.0268(3) Uani 1 2 d .
Ru2 Ru 1.00327(9) 0.02377(7) 0.07031(5) 0.0307(3) Uani 1 2 d .
Cl1 Cl 0.6795(4) 0.6822(3) 0.4401(3) 0.0476(10) Uani 0.75 2 d .
Cl2 Cl 0.3858(4) 0.6392(4) 0.3827(3) 0.0730(11) Uani 1 2 d .
Cl3 Cl 0.2791(5) 0.2349(4) 0.3208(4) 0.0917(16) Uani 1 2 d .
Cl4 Cl 0.5356(17) 0.2498(13) 0.3756(13) 0.075(4) Uani 0.25 2 d .
Cl5 Cl 0.9924(6) 0.5072(4) 0.8180(3) 0.0821(13) Uani 1 2 d .
Cl6 Cl 0.9091(6) 0.3556(6) 0.9422(3) 0.1060(18) Uani 1 2 d .
Cl7 Cl 0.7326(6) 0.0360(5) 0.6875(5) 0.112(2) Uani 1 2 d .
Cl8 Cl 0.7432(6) -0.3691(4) -0.1482(3) 0.0844(15) Uani 1 2 d .
Cl9 Cl 0.6076(5) -0.5839(3) -0.1077(3) 0.0784(13) Uani 1 2 d .
Cl10 Cl 0.7264(5) -0.4318(3) 0.2252(3) 0.0740(12) Uani 1 2 d .
Cl11 Cl 0.7275(8) 0.1998(7) 0.0972(7) 0.0689(19) Uani 0.5 2 d .
Cl12 Cl 0.4612(10) 0.2241(8) 0.0493(9) 0.056(2) Uani 0.35 2 d .
Cl13 Cl 0.446(3) 0.216(2) -0.003(2) 0.061(3) Uani 0.15 2 d .
Cl14 Cl 0.3558(9) -0.0228(9) -0.2521(7) 0.085(2) Uani 0.5 2 d .
Cl15 Cl 0.569(2) -0.221(2) -0.1401(18) 0.110(4) Uani 0.25 2 d .
Cl16 Cl 0.683(2) 0.188(3) 0.006(2) 0.115(4) Uani 0.25 2 d .
Cl17 Cl 0.2897(14) -0.2257(15) -0.2175(12) 0.146(4) Uani 0.5 2 d .
Cl18 Cl 0.4033(12) 0.1586(13) -0.0982(10) 0.114(3) Uani 0.5 2 d .
O1 O 0.7925(8) 0.4129(6) 0.4132(5) 0.0338(17) Uani 1 2 d .
O2 O 0.8266(8) 0.5578(6) 0.5009(5) 0.0334(17) Uani 1 2 d .
O3 O 0.9354(8) 0.3503(6) 0.5527(5) 0.0358(18) Uani 1 2 d .
O4 O 0.9638(7) 0.4945(6) 0.6383(5) 0.0343(17) Uani 1 2 d .
O5 O 0.9105(8) -0.1270(6) 0.0775(5) 0.0307(16) Uani 1 2 d .
O6 O 0.9012(10) -0.1737(7) -0.0604(5) 0.049(2) Uani 1 2 d .
O7 O 0.8241(10) 0.0389(8) 0.0360(7) 0.057(3) Uani 1 2 d .
O8 O 0.8206(8) -0.0082(9) -0.1005(6) 0.060(3) Uani 1 2 d .
N1 N 0.9549(13) 0.2762(8) 0.3823(7) 0.047(3) Uani 1 2 d .
N2 N 0.9922(13) 0.0552(8) 0.2045(7) 0.050(3) Uani 1 2 d .
C1 C 0.7555(10) 0.4828(9) 0.4445(7) 0.031(2) Uani 1 2 d .
C2 C 0.6150(12) 0.4704(10) 0.4120(8) 0.0421(19) Uani 1 2 d .
C3 C 0.5729(12) 0.5560(10) 0.4113(8) 0.0424(18) Uani 1 2 d .
C4 C 0.4419(13) 0.5387(11) 0.3836(9) 0.0468(19) Uani 1 2 d .
C5 C 0.3501(13) 0.4393(12) 0.3562(9) 0.051(2) Uani 1 2 d .
C6 C 0.3911(14) 0.3583(12) 0.3556(10) 0.055(2) Uani 1 2 d .
C7 C 0.5226(13) 0.3719(11) 0.3826(9) 0.050(2) Uani 1 2 d .
C8 C 0.9364(10) 0.3983(9) 0.6242(8) 0.032(2) Uani 1 2 d .
C9 C 0.9013(15) 0.3372(14) 0.6925(10) 0.060(2) Uani 1 2 d .
C10 C 0.9221(16) 0.3778(15) 0.7766(11) 0.067(2) Uani 1 2 d .
C11 C 0.8828(17) 0.3091(17) 0.8359(11) 0.074(2) Uani 1 2 d .
C12 C 0.8269(17) 0.2063(17) 0.8065(12) 0.079(2) Uani 1 2 d .
C13 C 0.8062(18) 0.1666(16) 0.7242(13) 0.079(2) Uani 1 2 d .
C14 C 0.8385(15) 0.2290(14) 0.6628(12) 0.067(2) Uani 1 2 d .
C15 C 0.8758(11) -0.1931(9) 0.0120(7) 0.033(2) Uani 1 2 d .
C16 C 0.8063(13) -0.3014(10) 0.0210(9) 0.044(2) Uani 1 2 d .
C17 C 0.7462(13) -0.3840(11) -0.0469(10) 0.051(2) Uani 1 2 d .
C18 C 0.6822(14) -0.4811(12) -0.0270(10) 0.056(2) Uani 1 2 d .
C19 C 0.6806(14) -0.4931(12) 0.0557(10) 0.055(2) Uani 1 2 d .
C20 C 0.7393(14) -0.4131(12) 0.1207(10) 0.054(2) Uani 1 2 d .
C21 C 0.7981(13) -0.3176(11) 0.1065(9) 0.049(2) Uani 1 2 d .
C22 C 0.7730(16) 0.0213(16) -0.0411(13) 0.076(6) Uani 1 2 d .
C23 C 0.650(3) 0.065(3) -0.052(2) 0.060(3) Uani 0.5 2 d .
C24 C 0.617(3) 0.121(3) -0.004(3) 0.062(2) Uani 0.5 2 d .
C25 C 0.504(3) 0.148(2) -0.025(2) 0.060(2) Uani 0.5 2 d .
C26 C 0.428(3) 0.096(3) -0.103(3) 0.065(3) Uani 0.5 2 d .
C27 C 0.448(4) 0.034(3) -0.159(3) 0.071(3) Uani 0.5 2 d .
C28 C 0.570(3) 0.013(3) -0.132(3) 0.063(3) Uani 0.5 2 d .
C29 C 0.632(5) 0.003(5) -0.081(4) 0.113(4) Uani 0.5 2 d .
C30 C 0.585(5) 0.072(5) -0.072(4) 0.112(4) Uani 0.5 2 d .
C31 C 0.459(5) 0.061(6) -0.111(5) 0.115(3) Uani 0.5 2 d .
C32 C 0.366(5) -0.024(5) -0.155(4) 0.121(4) Uani 0.5 2 d .
C33 C 0.404(5) -0.099(5) -0.170(4) 0.126(4) Uani 0.5 2 d .
C34 C 0.538(4) -0.092(5) -0.140(4) 0.117(4) Uani 0.5 2 d .
C35 C 0.9607(11) 0.1978(9) 0.3690(6) 0.032(2) Uani 1 2 d .
C36 C 0.9843(12) 0.0707(8) 0.2746(7) 0.033(2) Uani 1 2 d .
C37 C 0.9701(10) 0.0997(8) 0.3554(6) 0.025(2) Uani 1 2 d .
C38 C 0.9830(10) 0.0473(7) 0.4274(6) 0.025(2) Uani 1 2 d .
C39 C 0.9577(11) -0.0613(8) 0.4179(7) 0.030(2) Uani 1 2 d .
C40 C 0.9056(15) -0.1287(9) 0.3317(7) 0.045(3) Uani 1 2 d .
C41 C 0.9747(11) -0.1039(8) 0.4901(6) 0.028(2) Uani 1 2 d .
H5 H 0.25955 0.42845 0.33796 0.0616 Uiso 1 2 calc R
H12 H 0.80175 0.16122 0.8456 0.0942 Uiso 1 2 calc R
H14 H 0.81958 0.20082 0.60422 0.0810 Uiso 1 2 calc R
H19 H 0.63724 -0.5592 0.0678 0.0665 Uiso 1 2 calc R
H21 H 0.83384 -0.26148 0.15228 0.0587 Uiso 1 2 calc R
H40A H 0.82689 -0.11816 0.30309 0.0535 Uiso 1 2 calc R
H40B H 0.88328 -0.20074 0.33838 0.0535 Uiso 1 2 calc R
H40C H 0.97292 -0.11104 0.29755 0.0535 Uiso 1 2 calc R
H41 H 0.95667 -0.17566 0.48352 0.0339 Uiso 1 2 calc R

loop_
_atom_site_aniso_label
_atom_site_aniso_U_11
_atom_site_aniso_U_22
_atom_site_aniso_U_33
_atom_site_aniso_U_12
_atom_site_aniso_U_13
_atom_site_aniso_U_23
Ru1 0.0271(5) 0.0275(5) 0.0287(5) 0.0121(4) 0.0058(4) 0.0091(3)
Ru2 0.0379(5) 0.0389(5) 0.0200(5) 0.0145(4) 0.0125(4) 0.0118(4)
Cl1 0.034(2) 0.051(2) 0.068(3) 0.0222(17) 0.0137(19) 0.028(2)
Cl2 0.058(2) 0.091(3) 0.096(3) 0.048(2) 0.028(2) 0.040(2)
Cl3 0.053(2) 0.081(3) 0.111(4) -0.003(2) 0.011(2) -0.011(3)
Cl4 0.057(7) 0.060(6) 0.095(8) 0.013(5) 0.005(7) 0.007(7)
Cl5 0.104(3) 0.118(3) 0.043(2) 0.058(3) 0.020(2) 0.029(2)
Cl6 0.095(3) 0.203(6) 0.062(2) 0.084(4) 0.036(2) 0.075(3)
Cl7 0.087(3) 0.090(3) 0.163(5) 0.016(3) 0.027(3) 0.088(3)
Cl8 0.118(4) 0.068(3) 0.044(2) 0.010(3) 0.010(2) 0.0043(18)
Cl9 0.080(3) 0.055(2) 0.079(3) 0.007(2) 0.003(2) -0.007(2)
Cl10 0.086(3) 0.066(2) 0.063(2) 0.009(2) 0.025(2) 0.031(2)
Cl11 0.049(3) 0.067(4) 0.103(5) 0.029(3) 0.030(3) 0.019(4)
Cl12 0.038(4) 0.052(4) 0.100(6) 0.028(3) 0.034(4) 0.039(4)
Cl13 0.040(4) 0.058(5) 0.103(6) 0.025(4) 0.030(5) 0.042(5)
Cl14 0.052(4) 0.106(5) 0.095(5) 0.023(4) 0.010(4) 0.036(4)
Cl15 0.050(6) 0.151(9) 0.137(10) 0.058(6) 0.009(7) 0.005(8)
Cl16 0.068(7) 0.146(9) 0.147(10) 0.059(7) 0.019(7) 0.035(8)
Cl17 0.081(6) 0.175(9) 0.162(9) 0.046(6) -0.012(6) -0.002(8)
Cl18 0.070(5) 0.143(8) 0.153(8) 0.057(5) 0.031(5) 0.063(6)
O1 0.033(4) 0.036(4) 0.028(4) 0.007(3) 0.002(3) 0.008(3)
O2 0.030(4) 0.045(4) 0.035(4) 0.021(4) 0.011(3) 0.011(4)
O3 0.032(4) 0.036(4) 0.040(4) 0.011(3) 0.002(3) 0.018(3)
O4 0.028(4) 0.050(5) 0.032(4) 0.019(4) 0.013(3) 0.011(3)
O5 0.037(4) 0.040(4) 0.025(4) 0.020(3) 0.016(3) 0.018(3)
O6 0.069(6) 0.043(5) 0.031(4) 0.010(4) 0.018(4) 0.007(4)
O7 0.065(6) 0.075(7) 0.075(7) 0.051(6) 0.055(6) 0.052(6)
O8 0.026(4) 0.101(8) 0.052(6) 0.008(5) 0.004(4) 0.052(6)
N1 0.075(8) 0.027(5) 0.035(5) 0.021(5) -0.000(5) 0.007(4)
N2 0.068(8) 0.038(6) 0.040(6) 0.008(5) 0.018(5) 0.010(5)
C1 0.023(5) 0.047(6) 0.026(5) 0.017(5) -0.001(4) 0.011(5)
C2 0.033(4) 0.056(4) 0.045(4) 0.020(3) 0.012(3) 0.019(4)
C3 0.034(3) 0.057(4) 0.047(4) 0.024(3) 0.014(3) 0.020(3)
C4 0.036(3) 0.064(4) 0.051(4) 0.025(3) 0.015(3) 0.023(3)
C5 0.034(4) 0.070(4) 0.051(4) 0.016(3) 0.013(4) 0.017(4)
C6 0.037(4) 0.066(4) 0.057(4) 0.012(3) 0.013(3) 0.011(4)
C7 0.037(4) 0.060(4) 0.054(4) 0.016(3) 0.011(3) 0.013(4)
C8 0.021(5) 0.040(6) 0.043(6) 0.017(5) 0.005(5) 0.020(5)
C9 0.052(4) 0.100(4) 0.071(4) 0.057(4) 0.034(4) 0.064(4)
C10 0.061(4) 0.113(4) 0.066(4) 0.057(4) 0.032(4) 0.064(4)
C11 0.063(4) 0.127(4) 0.071(4) 0.060(4) 0.030(4) 0.073(4)
C12 0.061(5) 0.121(5) 0.086(4) 0.050(4) 0.029(4) 0.078(4)
C13 0.060(4) 0.109(4) 0.095(4) 0.043(4) 0.032(4) 0.073(4)
C14 0.054(4) 0.100(4) 0.084(4) 0.050(4) 0.034(4) 0.069(4)
C15 0.028(6) 0.050(7) 0.029(6) 0.018(5) 0.007(4) 0.021(5)
C16 0.036(4) 0.049(4) 0.053(4) 0.020(3) 0.006(4) 0.018(4)
C17 0.039(4) 0.053(4) 0.058(4) 0.017(4) 0.000(4) 0.012(4)
C18 0.044(4) 0.057(4) 0.061(4) 0.015(4) -0.000(4) 0.008(4)
C19 0.043(4) 0.057(4) 0.059(5) 0.011(4) 0.004(4) 0.012(4)
C20 0.045(4) 0.057(4) 0.056(4) 0.013(4) 0.007(4) 0.015(4)
C21 0.039(4) 0.055(4) 0.054(4) 0.017(4) 0.008(4) 0.017(4)
C22 0.048(9) 0.123(15) 0.096(13) 0.045(10) 0.041(9) 0.093(12)
C23 0.039(5) 0.067(5) 0.091(6) 0.023(4) 0.033(5) 0.036(5)
C24 0.041(4) 0.063(4) 0.098(5) 0.026(4) 0.031(4) 0.033(4)
C25 0.040(4) 0.060(4) 0.099(5) 0.026(3) 0.032(4) 0.040(4)
C26 0.043(5) 0.070(5) 0.096(6) 0.025(4) 0.029(5) 0.039(5)
C27 0.045(4) 0.083(5) 0.093(5) 0.024(4) 0.023(4) 0.036(5)
C28 0.040(5) 0.073(6) 0.089(6) 0.024(5) 0.028(5) 0.039(5)
C29 0.060(6) 0.149(9) 0.143(9) 0.058(6) 0.013(6) 0.027(7)
C30 0.064(6) 0.146(8) 0.145(9) 0.059(6) 0.018(6) 0.036(7)
C31 0.066(5) 0.148(8) 0.149(8) 0.058(5) 0.020(6) 0.043(7)
C32 0.066(6) 0.156(8) 0.150(9) 0.058(6) 0.011(6) 0.030(7)
C33 0.068(6) 0.160(8) 0.152(8) 0.056(6) 0.002(6) 0.015(7)
C34 0.060(6) 0.154(8) 0.144(9) 0.058(6) 0.007(6) 0.016(7)
C35 0.040(6) 0.038(6) 0.014(4) 0.010(5) 0.003(4) 0.010(4)
C36 0.044(7) 0.029(5) 0.025(6) 0.015(5) 0.003(5) 0.005(4)
C37 0.027(5) 0.027(5) 0.019(5) 0.009(4) 0.002(4) 0.006(4)
C38 0.029(5) 0.025(5) 0.023(5) 0.009(4) 0.011(4) 0.010(4)
C39 0.040(6) 0.025(5) 0.027(5) 0.015(5) 0.006(5) 0.003(4)
C40 0.080(10) 0.027(6) 0.022(5) 0.013(6) 0.005(6) 0.010(4)
C41 0.039(6) 0.023(5) 0.026(5) 0.012(4) 0.009(4) 0.008(4)

loop_
_atom_type_symbol
_atom_type_description
_atom_type_scat_dispersion_real
_atom_type_scat_dispersion_imag
_atom_type_scat_source
C C 0.0033 0.0016
;
International Tables for Crystallography
(Vol. C, Tables 4.2.6.8 and 6.1.1.4)
;
H H 0.0000 0.0000
;
International Tables for Crystallography
(Vol. C, Table 6.1.1.4)
;
N N 0.0061 0.0033
;
International Tables for Crystallography
(Vol. C, Tables 4.2.6.8 and 6.1.1.4)
;
O O 0.0106 0.0060
;
International Tables for Crystallography
(Vol. C, Tables 4.2.6.8 and 6.1.1.4)
;
Cl Cl 0.1484 0.1585
;
International Tables for Crystallography
(Vol. C, Tables 4.2.6.8 and 6.1.1.4)
;
Ru Ru -1.2594 0.8363
;
International Tables for Crystallography
(Vol. C, Tables 4.2.6.8 and 6.1.1.4)
;

loop_
_geom_angle_atom_site_label_1
_geom_angle_atom_site_label_2
_geom_angle_atom_site_label_3
_geom_angle
_geom_angle_publ_flag
_geom_angle_site_symmetry_1
_geom_angle_site_symmetry_3
Ru1 Ru1 O1 89.7(2) yes 2_766 .
Ru1 Ru1 O2 89.1(2) yes 2_766 2_766
Ru1 Ru1 O3 87.9(2) yes 2_766 .
Ru1 Ru1 O4 90.5(2) yes 2_766 2_766
Ru1 Ru1 N1 174.3(3) yes 2_766 .
O1 Ru1 O2 178.5(3) yes . 2_766
O1 Ru1 O3 92.0(3) yes . .
O1 Ru1 O4 89.6(3) yes . 2_766
O1 Ru1 N1 93.4(4) yes . .
O2 Ru1 O3 88.7(3) yes 2_766 .
O2 Ru1 O4 89.6(3) yes 2_766 2_766
O2 Ru1 N1 87.9(4) yes 2_766 .
O3 Ru1 O4 177.8(3) yes . 2_766
O3 Ru1 N1 87.2(4) yes . .
O4 Ru1 N1 94.3(4) yes 2_766 .
Ru2 Ru2 O5 89.2(2) yes 2_755 .
Ru2 Ru2 O6 89.4(3) yes 2_755 2_755
Ru2 Ru2 O7 88.9(3) yes 2_755 .
Ru2 Ru2 O8 89.5(3) yes 2_755 2_755
Ru2 Ru2 N2 174.2(3) yes 2_755 .
O5 Ru2 O6 178.4(4) yes . 2_755
O5 Ru2 O7 89.9(4) yes . .
O5 Ru2 O8 90.3(4) yes . 2_755
O5 Ru2 N2 85.6(3) yes . .
O6 Ru2 O7 90.9(4) yes 2_755 .
O6 Ru2 O8 88.9(5) yes 2_755 2_755
O6 Ru2 N2 95.9(4) yes 2_755 .
O7 Ru2 O8 178.4(4) yes . 2_755
O7 Ru2 N2 88.7(5) yes . .
O8 Ru2 N2 92.9(5) yes 2_755 .
Cl16 Cl11 Cl17 153.7(15) yes . 2_655
Cl16 Cl11 C24 30.4(17) yes . .
Cl16 Cl11 C33 118.4(18) yes . 2_655
Cl17 Cl11 C24 135.6(14) yes 2_655 .
Cl17 Cl11 C33 50.0(16) yes 2_655 2_655
C24 Cl11 C33 89.3(19) yes . 2_655
Cl15 Cl12 Cl18 150.5(10) yes 2_655 .
Cl15 Cl12 C25 137.6(19) yes 2_655 .
Cl18 Cl12 C25 40.5(13) yes . .
Cl15 Cl13 Cl18 151.2(18) yes 2_655 .
Cl15 Cl13 C25 110(3) yes 2_655 .
Cl15 Cl13 C26 134(2) yes 2_655 .
Cl18 Cl13 C25 62(2) yes . .
Cl18 Cl13 C26 25.8(15) yes . .
C25 Cl13 C26 38.6(19) yes . .
C27 Cl14 C32 37(2) yes . .
C27 Cl14 C33 58(2) yes . .
C32 Cl14 C33 41(4) yes . .
Cl12 Cl15 Cl13 7.7(8) yes 2_655 2_655
Cl12 Cl15 C34 89(2) yes 2_655 .
Cl13 Cl15 C34 90(2) yes 2_655 .
Cl11 Cl16 C23 116(3) yes . .
Cl11 Cl16 C24 99(4) yes . .
Cl11 Cl16 C25 112(2) yes . .
Cl11 Cl16 C30 130(3) yes . .
C23 Cl16 C24 42(3) yes . .
C23 Cl16 C25 81.7(19) yes . .
C23 Cl16 C30 25(2) yes . .
C24 Cl16 C25 50(3) yes . .
C24 Cl16 C30 34(4) yes . .
C25 Cl16 C30 58(2) yes . .
Cl11 Cl17 C33 72(2) yes 2_655 .
Cl12 Cl18 Cl13 7.0(13) yes . .
Cl12 Cl18 C25 47.7(15) yes . .
Cl12 Cl18 C26 105(3) yes . .
Cl12 Cl18 C27 125.7(15) yes . .
Cl12 Cl18 C31 106(2) yes . .
Cl13 Cl18 C25 51.9(19) yes . .
Cl13 Cl18 C26 111(3) yes . .
Cl13 Cl18 C27 131(2) yes . .
Cl13 Cl18 C31 112(3) yes . .
C25 Cl18 C26 61(3) yes . .
C25 Cl18 C27 79.5(19) yes . .
C25 Cl18 C31 61(3) yes . .
C26 Cl18 C27 22(3) yes . .
C26 Cl18 C31 6(3) yes . .
C27 Cl18 C31 19(3) yes . .
Ru1 O1 C1 117.6(6) yes . .
Ru1 O2 C1 118.8(9) yes 2_766 .
Ru1 O3 C8 121.1(8) yes . .
Ru1 O4 C8 117.8(8) yes 2_766 .
Ru2 O5 C15 119.4(8) yes . .
Ru2 O6 C15 117.8(7) yes 2_755 .
Ru2 O7 C22 117.7(13) yes . .
Ru2 O8 C22 118.4(10) yes 2_755 .
Ru1 N1 C35 158.1(9) yes . .
Ru2 N2 C36 178.9(10) yes . .
O1 C1 O2 124.8(11) yes . .
O1 C1 C2 116.1(9) yes . .
O2 C1 C2 119.1(12) yes . .
C1 C2 C3 122.1(10) yes . .
C1 C2 C7 118.7(14) yes . .
C3 C2 C7 119.2(12) yes . .
Cl1 C3 C2 123.5(10) yes . .
Cl1 C3 C4 117.6(12) yes . .
C2 C3 C4 118.9(11) yes . .
Cl2 C4 C3 120.7(10) yes . .
Cl2 C4 C5 118.1(12) yes . .
C3 C4 C5 121.2(16) yes . .
C4 C5 C6 119.6(14) yes . .
Cl3 C6 C5 120.2(11) yes . .
Cl3 C6 C7 118.5(14) yes . .
C5 C6 C7 121.4(13) yes . .
Cl4 C7 C2 132.4(13) yes . .
Cl4 C7 C6 107.9(12) yes . .
C2 C7 C6 119.7(16) yes . .
O3 C8 O4 122.6(11) yes . .
O3 C8 C9 117.7(12) yes . .
O4 C8 C9 119.7(12) yes . .
C8 C9 C10 124.8(15) yes . .
C8 C9 C14 114.0(14) yes . .
C10 C9 C14 121.1(17) yes . .
Cl5 C10 C9 124.6(15) yes . .
Cl5 C10 C11 116.6(13) yes . .
C9 C10 C11 118.8(17) yes . .
Cl6 C11 C10 120.7(15) yes . .
Cl6 C11 C12 120.3(16) yes . .
C10 C11 C12 119.0(17) yes . .
C11 C12 C13 122(2) yes . .
Cl7 C13 C12 121.7(18) yes . .
Cl7 C13 C14 116.4(15) yes . .
C12 C13 C14 121.9(19) yes . .
C9 C14 C13 116.9(16) yes . .
O5 C15 O6 124.1(11) yes . .
O5 C15 C16 116.9(11) yes . .
O6 C15 C16 119.0(10) yes . .
C15 C16 C17 124.9(13) yes . .
C15 C16 C21 115.1(11) yes . .
C17 C16 C21 119.9(12) yes . .
Cl8 C17 C16 122.4(11) yes . .
Cl8 C17 C18 120.2(11) yes . .
C16 C17 C18 117.4(14) yes . .
Cl9 C18 C17 118.9(12) yes . .
Cl9 C18 C19 120.7(12) yes . .
C17 C18 C19 120.4(13) yes . .
C18 C19 C20 121.8(15) yes . .
Cl10 C20 C19 119.7(12) yes . .
Cl10 C20 C21 118.8(11) yes . .
C19 C20 C21 121.2(15) yes . .
C16 C21 C20 119.1(13) yes . .
O7 C22 O8 125.4(18) yes . .
O7 C22 C23 107(2) yes . .
O7 C22 C29 128(3) yes . .
O8 C22 C23 126(2) yes . .
O8 C22 C29 105(3) yes . .
C23 C22 C29 32(3) yes . .
Cl16 C23 C22 116(2) yes . .
Cl16 C23 C24 31(2) yes . .
Cl16 C23 C28 132(3) yes . .
Cl16 C23 C29 179(5) yes . .
Cl16 C23 C30 82(6) yes . .
C22 C23 C24 133(3) yes . .
C22 C23 C28 105(3) yes . .
C22 C23 C29 64(4) yes . .
C22 C23 C30 160(6) yes . .
C24 C23 C28 122(4) yes . .
C24 C23 C29 148(5) yes . .
C24 C23 C30 66(6) yes . .
C28 C23 C29 47(5) yes . .
C28 C23 C30 56(6) yes . .
C29 C23 C30 97(7) yes . .
Cl11 C24 Cl16 50(3) yes . .
Cl11 C24 C23 123(3) yes . .
Cl11 C24 C25 112(3) yes . .
Cl11 C24 C30 159(4) yes . .
Cl16 C24 C23 107(4) yes . .
Cl16 C24 C25 99(4) yes . .
Cl16 C24 C30 119(6) yes . .
C23 C24 C25 124(4) yes . .
C23 C24 C30 38(4) yes . .
C25 C24 C30 86(4) yes . .
Cl12 C25 Cl13 27.1(18) yes . .
Cl12 C25 Cl16 104.8(19) yes . .
Cl12 C25 Cl18 92(2) yes . .
Cl12 C25 C24 121(3) yes . .
Cl12 C25 C26 126(3) yes . .
Cl12 C25 C30 162(3) yes . .
Cl12 C25 C31 149(3) yes . .
Cl13 C25 Cl16 119(2) yes . .
Cl13 C25 Cl18 66(2) yes . .
Cl13 C25 C24 144(3) yes . .
Cl13 C25 C26 103(3) yes . .
Cl13 C25 C30 169(4) yes . .
Cl13 C25 C31 128(4) yes . .
Cl16 C25 Cl18 137(3) yes . .
Cl16 C25 C24 30.9(19) yes . .
Cl16 C25 C26 126(3) yes . .
Cl16 C25 C30 61(2) yes . .
Cl16 C25 C31 106(3) yes . .
Cl18 C25 C24 146(3) yes . .
Cl18 C25 C26 39(2) yes . .
Cl18 C25 C30 107(3) yes . .
Cl18 C25 C31 64(3) yes . .
C24 C25 C26 112(4) yes . .
C24 C25 C30 41(3) yes . .
C24 C25 C31 87(4) yes . .
C26 C25 C30 72(3) yes . .
C26 C25 C31 25(3) yes . .
C30 C25 C31 47(3) yes . .
Cl13 C26 Cl18 44(2) yes . .
Cl13 C26 C25 38(2) yes . .
Cl13 C26 C27 166(3) yes . .
Cl13 C26 C30 102(3) yes . .
Cl13 C26 C31 137(6) yes . .
Cl13 C26 C32 154(3) yes . .
Cl18 C26 C25 79(3) yes . .
Cl18 C26 C27 141(5) yes . .
Cl18 C26 C30 134(3) yes . .
Cl18 C26 C31 165(8) yes . .
Cl18 C26 C32 139(4) yes . .
C25 C26 C27 130(4) yes . .
C25 C26 C30 64(3) yes . .
C25 C26 C31 99(6) yes . .
C25 C26 C32 137(4) yes . .
C27 C26 C30 65(3) yes . .
C27 C26 C31 33(6) yes . .
C27 C26 C32 37(3) yes . .
C30 C26 C31 37(5) yes . .
C30 C26 C32 86(3) yes . .
C31 C26 C32 50(5) yes . .
Cl14 C27 Cl18 116(3) yes . .
Cl14 C27 C26 128(4) yes . .
Cl14 C27 C28 118(3) yes . .
Cl14 C27 C30 158(4) yes . .
Cl14 C27 C31 153(6) yes . .
Cl14 C27 C32 68(4) yes . .
Cl14 C27 C33 69(3) yes . .
Cl18 C27 C26 17(2) yes . .
Cl18 C27 C28 125(3) yes . .
Cl18 C27 C30 85(3) yes . .
Cl18 C27 C31 45(6) yes . .
Cl18 C27 C32 99(5) yes . .
Cl18 C27 C33 141(3) yes . .
C26 C27 C28 114(3) yes . .
C26 C27 C30 73(3) yes . .
C26 C27 C31 29(6) yes . .
C26 C27 C32 93(6) yes . .
C26 C27 C33 130(4) yes . .
C28 C27 C30 41(3) yes . .
C28 C27 C31 87(6) yes . .
C28 C27 C32 113(6) yes . .
C28 C27 C33 73(3) yes . .
C30 C27 C31 48(6) yes . .
C30 C27 C32 118(6) yes . .
C30 C27 C33 100(4) yes . .
C31 C27 C32 94(7) yes . .
C31 C27 C33 114(7) yes . .
C32 C27 C33 45(5) yes . .
C23 C28 C27 117(4) yes . .
C23 C28 C29 39(4) yes . .
C23 C28 C30 34(4) yes . .
C23 C28 C31 89(3) yes . .
C23 C28 C33 134(4) yes . .
C23 C28 C34 111(4) yes . .
C27 C28 C29 145(6) yes . .
C27 C28 C30 84(4) yes . .
C27 C28 C31 29(3) yes . .
C27 C28 C33 60(3) yes . .
C27 C28 C34 108(3) yes . .
C29 C28 C30 69(6) yes . .
C29 C28 C31 118(6) yes . .
C29 C28 C33 114(5) yes . .
C29 C28 C34 75(5) yes . .
C30 C28 C31 56(4) yes . .
C30 C28 C33 119(4) yes . .
C30 C28 C34 128(6) yes . .
C31 C28 C33 75(3) yes . .
C31 C28 C34 118(4) yes . .
C33 C28 C34 49(3) yes . .
C22 C29 C23 83(4) yes . .
C22 C29 C28 145(6) yes . .
C22 C29 C30 121(5) yes . .
C22 C29 C34 126(6) yes . .
C23 C29 C28 94(7) yes . .
C23 C29 C30 38(4) yes . .
C23 C29 C34 151(7) yes . .
C28 C29 C30 60(5) yes . .
C28 C29 C34 63(4) yes . .
C30 C29 C34 113(5) yes . .
Cl16 C30 C23 73(5) yes . .
Cl16 C30 C24 27(3) yes . .
Cl16 C30 C25 61(3) yes . .
Cl16 C30 C26 101(4) yes . .
Cl16 C30 C27 138(5) yes . .
Cl16 C30 C28 152(5) yes . .
Cl16 C30 C29 118(4) yes . .
Cl16 C30 C31 119(6) yes . .
C23 C30 C24 76(6) yes . .
C23 C30 C25 128(7) yes . .
C23 C30 C26 172(8) yes . .
C23 C30 C27 146(8) yes . .
C23 C30 C28 91(7) yes . .
C23 C30 C29 45(5) yes . .
C23 C30 C31 167(8) yes . .
C24 C30 C25 53(4) yes . .
C24 C30 C26 97(5) yes . .
C24 C30 C27 138(6) yes . .
C24 C30 C28 165(7) yes . .
C24 C30 C29 115(6) yes . .
C24 C30 C31 112(6) yes . .
C25 C30 C26 44(2) yes . .
C25 C30 C27 85(3) yes . .
C25 C30 C28 141(5) yes . .
C25 C30 C29 158(6) yes . .
C25 C30 C31 61(4) yes . .
C26 C30 C27 41(2) yes . .
C26 C30 C28 97(4) yes . .
C26 C30 C29 141(4) yes . .
C26 C30 C31 18(4) yes . .
C27 C30 C28 56(3) yes . .
C27 C30 C29 103(5) yes . .
C27 C30 C31 25(4) yes . .
C28 C30 C29 51(4) yes . .
C28 C30 C31 80(5) yes . .
C29 C30 C31 123(6) yes . .
Cl18 C31 C25 55(3) yes . .
Cl18 C31 C26 9(5) yes . .
Cl18 C31 C27 116(8) yes . .
Cl18 C31 C28 152(4) yes . .
Cl18 C31 C30 121(5) yes . .
Cl18 C31 C32 112(5) yes . .
C25 C31 C26 56(5) yes . .
C25 C31 C27 163(8) yes . .
C25 C31 C28 116(4) yes . .
C25 C31 C30 72(4) yes . .
C25 C31 C32 146(6) yes . .
C26 C31 C27 118(11) yes . .
C26 C31 C28 161(8) yes . .
C26 C31 C30 125(7) yes . .
C26 C31 C32 107(7) yes . .
C27 C31 C28 64(6) yes . .
C27 C31 C30 107(8) yes . .
C27 C31 C32 49(5) yes . .
C28 C31 C30 44(4) yes . .
C28 C31 C32 88(5) yes . .
C30 C31 C32 127(8) yes . .
Cl14 C32 C26 109(4) yes . .
Cl14 C32 C27 76(5) yes . .
Cl14 C32 C31 110(5) yes . .
Cl14 C32 C33 84(5) yes . .
C26 C32 C27 50(4) yes . .
C26 C32 C31 24(4) yes . .
C26 C32 C33 139(5) yes . .
C27 C32 C31 37(4) yes . .
C27 C32 C33 100(6) yes . .
C31 C32 C33 115(6) yes . .
Cl11 C33 Cl14 127(3) yes 2_655 .
Cl11 C33 Cl17 58.0(18) yes 2_655 .
Cl11 C33 C27 125(4) yes 2_655 .
Cl11 C33 C28 131(3) yes 2_655 .
Cl11 C33 C32 95(5) yes 2_655 .
Cl11 C33 C34 109(5) yes 2_655 .
Cl14 C33 Cl17 100(3) yes . .
Cl14 C33 C27 53(3) yes . .
Cl14 C33 C28 88(3) yes . .
Cl14 C33 C32 54(4) yes . .
Cl14 C33 C34 123(5) yes . .
Cl17 C33 C27 150(4) yes . .
Cl17 C33 C28 158(4) yes . .
Cl17 C33 C32 122(4) yes . .
Cl17 C33 C34 115(5) yes . .
C27 C33 C28 47(2) yes . .
C27 C33 C32 35(3) yes . .
C27 C33 C34 93(4) yes . .
C28 C33 C32 79(4) yes . .
C28 C33 C34 46(3) yes . .
C32 C33 C34 123(5) yes . .
Cl15 C34 C28 157(4) yes . .
Cl15 C34 C29 120(4) yes . .
Cl15 C34 C33 117(4) yes . .
C28 C34 C29 42(4) yes . .
C28 C34 C33 86(5) yes . .
C29 C34 C33 119(6) yes . .
N1 C35 C37 177.9(11) yes . .
N2 C36 C37 172.6(15) yes . .
C35 C37 C36 113.6(10) yes . .
C35 C37 C38 119.0(9) yes . .
C36 C37 C38 126.7(11) yes . .
C37 C38 C39 122.8(9) yes . .
C37 C38 C41 119.4(9) yes . 2_756
C39 C38 C41 117.8(10) yes . 2_756
C38 C39 C40 121.1(10) yes . .
C38 C39 C41 118.5(9) yes . .
C40 C39 C41 120.2(10) yes . .
C38 C41 C39 123.7(10) yes 2_756 .
C4 C5 H5 120.193 no . .
C6 C5 H5 120.185 no . .
C11 C12 H12 118.894 no . .
C13 C12 H12 118.891 no . .
C9 C14 H14 121.523 no . .
C13 C14 H14 121.534 no . .
C18 C19 H19 119.099 no . .
C20 C19 H19 119.113 no . .
C16 C21 H21 120.423 no . .
C20 C21 H21 120.432 no . .
C39 C40 H40A 109.465 no . .
C39 C40 H40B 109.472 no . .
C39 C40 H40C 109.474 no . .
H40A C40 H40B 109.472 no . .
H40A C40 H40C 109.468 no . .
H40B C40 H40C 109.478 no . .
C38 C41 H41 118.163 no 2_756 .
C39 C41 H41 118.173 no . .

loop_
_geom_bond_atom_site_label_1
_geom_bond_atom_site_label_2
_geom_bond_distance
_geom_bond_publ_flag
_geom_bond_site_symmetry_2
Ru1 Ru1 2.2844(14) yes 2_766
Ru1 O1 2.040(8) yes .
Ru1 O2 2.035(8) yes 2_766
Ru1 O3 2.023(9) yes .
Ru1 O4 2.039(8) yes 2_766
Ru1 N1 2.204(11) yes .
Ru2 Ru2 2.2899(15) yes 2_755
Ru2 O5 2.046(8) yes .
Ru2 O6 2.053(9) yes 2_755
Ru2 O7 2.052(12) yes .
Ru2 O8 2.016(11) yes 2_755
Ru2 N2 2.206(12) yes .
Cl1 C3 1.732(13) yes .
Cl2 C4 1.721(18) yes .
Cl3 C6 1.728(14) yes .
Cl4 C7 1.76(3) yes .
Cl5 C10 1.729(19) yes .
Cl6 C11 1.719(19) yes .
Cl7 C13 1.73(2) yes .
Cl8 C17 1.672(16) yes .
Cl9 C18 1.712(15) yes .
Cl10 C20 1.763(17) yes .
Cl11 Cl16 1.44(3) yes .
Cl11 Cl17 2.00(2) yes 2_655
Cl11 C24 1.86(4) yes .
Cl11 C33 2.24(6) yes 2_655
Cl12 Cl15 1.56(3) yes 2_655
Cl12 Cl18 2.37(2) yes .
Cl12 C25 1.76(4) yes .
Cl13 Cl15 2.34(5) yes 2_655
Cl13 Cl18 1.58(4) yes .
Cl13 C25 1.37(5) yes .
Cl13 C26 2.14(5) yes .
Cl14 C27 1.63(4) yes .
Cl14 C32 1.56(7) yes .
Cl14 C33 1.91(7) yes .
Cl15 C34 1.95(8) yes .
Cl16 C23 1.77(5) yes .
Cl16 C24 0.95(4) yes .
Cl16 C25 1.83(4) yes .
Cl16 C30 1.83(6) yes .
Cl17 C33 1.81(6) yes .
Cl18 C25 1.54(4) yes .
Cl18 C26 1.00(5) yes .
Cl18 C27 2.16(5) yes .
Cl18 C31 1.68(8) yes .
O1 C1 1.272(16) yes .
O2 C1 1.255(12) yes .
O3 C8 1.276(15) yes .
O4 C8 1.268(15) yes .
O5 C15 1.248(13) yes .
O6 C15 1.287(15) yes .
O7 C22 1.25(2) yes .
O8 C22 1.27(2) yes .
N1 C35 1.124(18) yes .
N2 C36 1.157(17) yes .
C1 C2 1.500(18) yes .
C2 C3 1.43(2) yes .
C2 C7 1.395(17) yes .
C3 C4 1.373(19) yes .
C4 C5 1.398(18) yes .
C5 C6 1.36(3) yes .
C6 C7 1.39(2) yes .
C8 C9 1.49(2) yes .
C9 C10 1.37(2) yes .
C9 C14 1.43(2) yes .
C10 C11 1.45(3) yes .
C11 C12 1.36(3) yes .
C12 C13 1.34(3) yes .
C13 C14 1.41(3) yes .
C15 C16 1.493(18) yes .
C16 C17 1.407(18) yes .
C16 C21 1.44(2) yes .
C17 C18 1.41(2) yes .
C18 C19 1.37(2) yes .
C19 C20 1.355(19) yes .
C20 C21 1.34(2) yes .
C22 C23 1.65(5) yes .
C22 C29 1.50(5) yes .
C23 C24 1.24(6) yes .
C23 C28 1.42(5) yes .
C23 C29 0.89(8) yes .
C23 C30 0.78(7) yes .
C24 C25 1.42(5) yes .
C24 C30 1.17(8) yes .
C25 C26 1.37(5) yes .
C25 C30 1.79(8) yes .
C25 C31 1.64(8) yes .
C26 C27 1.29(6) yes .
C26 C30 1.88(8) yes .
C26 C31 0.70(9) yes .
C26 C32 1.67(7) yes .
C27 C28 1.48(6) yes .
C27 C30 1.78(7) yes .
C27 C31 0.80(8) yes .
C27 C32 1.00(7) yes .
C27 C33 1.74(8) yes .
C28 C29 1.04(7) yes .
C28 C30 1.17(8) yes .
C28 C31 1.65(9) yes .
C28 C33 1.93(6) yes .
C28 C34 1.39(8) yes .
C29 C30 1.26(10) yes .
C29 C34 1.50(7) yes .
C30 C31 1.38(8) yes .
C31 C32 1.33(8) yes .
C32 C33 1.26(11) yes .
C33 C34 1.45(8) yes .
C35 C37 1.414(17) yes .
C36 C37 1.381(16) yes .
C37 C38 1.454(15) yes .
C38 C39 1.442(15) yes .
C38 C41 1.401(13) yes 2_756
C39 C40 1.509(14) yes .
C39 C41 1.382(16) yes .
C5 H5 0.950 no .
C12 H12 0.950 no .
C14 H14 0.950 no .
C19 H19 0.950 no .
C21 H21 0.950 no .
C40 H40A 0.980 no .
C40 H40B 0.980 no .
C40 H40C 0.980 no .
C41 H41 0.950 no .

loop_
_geom_contact_atom_site_label_1
_geom_contact_atom_site_label_2
_geom_contact_distance
_geom_contact_publ_flag
_geom_contact_site_symmetry_2
Cl1 Cl2 3.055(6) no .
Cl1 O2 2.895(11) no .
Cl1 C1 3.184(15) no .
Cl3 Cl4 2.76(2) no .
Cl3 Cl8 3.551(8) no 2_655
Cl4 Cl17 3.51(3) no 2_655
Cl4 O1 2.912(17) no .
Cl4 C1 3.302(18) no .
Cl5 Cl6 3.101(9) no .
Cl5 O4 2.858(9) no .
Cl5 C8 3.213(12) no .
Cl6 C16 3.448(17) no 2_756
Cl8 Cl9 3.081(7) no .
Cl8 Cl15 3.28(3) no .
Cl8 O6 2.788(9) no .
Cl8 C5 3.299(14) no 2_655
Cl8 C6 3.484(16) no 2_655
Cl8 C15 3.162(11) no .
Cl11 Cl12 3.055(15) no .
Cl11 Cl13 3.35(3) no .
Cl11 Cl15 3.56(3) no 2_655
Cl11 O7 2.953(16) no .
Cl11 C22 3.41(2) no .
Cl11 C29 3.54(6) no .
Cl12 Cl17 3.53(2) no 2_655
Cl12 C15 3.556(16) no 2_655
Cl12 C16 3.54(2) no 2_655
Cl12 C22 3.53(2) no 2_655
Cl12 C29 3.13(7) no 2_655
Cl12 C33 3.26(7) no 2_655
Cl13 C15 3.43(3) no 2_655
Cl13 C16 3.36(4) no 2_655
Cl13 C29 3.39(8) no 2_655
Cl14 C36 3.537(17) no 2_655
Cl14 C37 3.461(13) no 2_655
Cl15 Cl17 3.11(3) no .
Cl15 O6 3.49(2) no .
Cl15 O8 3.25(2) no .
Cl15 C22 3.44(3) no .
Cl16 O7 3.02(4) no .
Cl16 C32 3.48(8) no 2_655
Cl16 C34 3.55(7) no 2_655
Cl17 N1 3.30(2) no 2_655
Cl17 C35 3.54(2) no 2_655
Cl18 O5 3.422(16) no 2_655
Cl18 O7 3.432(18) no 2_655
Cl18 C23 3.42(4) no .
O1 O3 3.578(10) no 2_766
O1 C7 2.787(17) no .
O1 C8 3.582(14) no .
O1 C8 3.463(13) no 2_766
O2 C3 2.926(16) no .
O2 C7 3.572(13) no .
O2 C8 3.524(16) no .
O2 C8 3.503(15) no 2_766
O3 C1 3.533(16) no .
O3 C1 3.426(13) no 2_766
O3 C14 2.70(2) no .
O3 C35 3.588(14) no .
O4 C1 3.528(13) no .
O4 C1 3.508(15) no 2_766
O4 C10 2.92(2) no .
O5 C21 2.677(17) no .
O5 C22 3.51(2) no .
O5 C22 3.488(19) no 2_755
O6 C17 2.929(16) no .
O6 C22 3.49(3) no .
O6 C22 3.524(17) no 2_755
O7 C15 3.484(19) no .
O7 C15 3.562(15) no 2_755
O7 C24 2.90(4) no .
O7 C26 3.23(4) no 2_655
O7 C28 3.47(4) no .
O7 C30 3.12(6) no .
O7 C31 3.45(6) no 2_655
O7 C32 3.05(7) no 2_655
O8 C15 3.480(19) no .
O8 C15 3.541(13) no 2_755
O8 C28 2.85(4) no .
O8 C30 3.24(7) no .
O8 C34 2.88(5) no .
N1 C36 3.353(17) no .
N1 C38 3.470(16) no .
N1 C41 3.534(17) no 2_756
N2 C35 3.303(17) no .
N2 C40 3.455(17) no .
C2 C5 2.79(2) no .
C3 C6 2.779(18) no .
C4 C7 2.77(2) no .
C9 C12 2.77(3) no .
C10 C13 2.78(3) no .
C11 C14 2.81(3) no .
C11 C21 3.45(3) no 2_756
C14 C40 3.55(3) no 2_756
C16 C19 2.75(2) no .
C17 C20 2.80(2) no .
C18 C21 2.774(19) no .
C22 C25 3.59(4) no 2_655
C23 C24 3.54(5) no 2_655
C23 C25 3.39(5) no 2_655
C23 C26 3.57(6) no 2_655
C23 C31 3.48(9) no 2_655
C23 C32 3.07(6) no .
C23 C32 3.48(8) no 2_655
C24 C24 3.54(5) no 2_655
C24 C26 3.59(6) no 2_655
C24 C27 3.59(6) no 2_655
C24 C28 3.52(6) no 2_655
C24 C29 3.33(7) no 2_655
C24 C30 3.38(7) no 2_655
C24 C31 3.28(9) no 2_655
C24 C32 3.29(6) no .
C24 C32 3.04(8) no 2_655
C24 C34 3.29(7) no .
C24 C34 3.09(8) no 2_655
C25 C28 3.60(6) no 2_655
C25 C29 3.04(8) no 2_655
C25 C30 3.54(8) no 2_655
C25 C33 3.37(8) no 2_655
C25 C34 2.93(8) no 2_655
C26 C29 3.50(8) no 2_655
C26 C34 3.30(8) no .
C29 C31 3.54(10) no 2_655
C29 C32 2.87(8) no .
C30 C30 3.60(10) no 2_655
C35 C41 2.858(16) no 2_756
C36 C39 3.110(16) no .
C36 C40 2.938(16) no .
C37 C40 3.012(16) no .
C38 C38 2.850(15) no 2_756
C39 C39 2.842(14) no 2_756
C41 C41 2.756(15) no 2_756
Cl1 C6 3.582(17) no 2_666
Cl1 C41 3.522(10) no 1_565
Cl2 C8 3.400(13) no 2_666
Cl2 C9 3.340(19) no 2_666
Cl2 C14 3.58(2) no 2_666
Cl3 N2 3.418(11) no 1_455
Cl3 C36 3.211(11) no 1_455
Cl3 C37 3.478(11) no 1_455
Cl6 Cl16 3.21(3) no 1_556
Cl7 O8 3.589(13) no 1_556
Cl9 Cl13 3.55(3) no 1_545
Cl13 Cl9 3.55(3) no 1_565
Cl16 Cl6 3.21(3) no 1_554
O2 C5 3.271(18) no 2_666
O8 Cl7 3.589(13) no 1_554
O8 C12 3.49(3) no 1_554
N2 Cl3 3.418(11) no 1_655
C2 C4 3.48(2) no 2_666
C4 C2 3.48(2) no 2_666
C5 O2 3.271(18) no 2_666
C6 Cl1 3.582(17) no 2_666
C8 Cl2 3.400(13) no 2_666
C9 Cl2 3.340(19) no 2_666
C12 O8 3.49(3) no 1_556
C12 C23 3.59(4) no 1_556
C12 C28 3.57(4) no 1_556
C14 Cl2 3.58(2) no 2_666
C23 C12 3.59(4) no 1_554
C28 C12 3.57(4) no 1_554
C36 Cl3 3.211(11) no 1_655
C37 Cl3 3.478(11) no 1_655
C41 Cl1 3.522(10) no 1_545
Cl2 H5 2.7751 no .
Cl3 H5 2.7861 no .
Cl6 H12 2.7667 no .
Cl7 H12 2.7881 no .
Cl7 H14 2.7734 no .
Cl7 H40C 3.0240 no 2_756
Cl8 H5 3.0948 no 2_655
Cl9 H19 2.7809 no .
Cl10 H19 2.7809 no .
Cl10 H21 2.7715 no .
Cl10 H40B 3.2962 no .
Cl14 H40A 3.3362 no 2_655
Cl18 H21 3.4269 no 2_655
O3 H14 2.3794 no .
O3 H41 3.1078 no 2_756
O5 H12 3.4236 no 2_756
O5 H21 2.3452 no .
O5 H40C 3.4883 no .
N1 H41 2.9205 no 2_756
N2 H40A 3.2578 no .
N2 H40C 2.8761 no .
C3 H5 3.2662 no .
C7 H5 3.2498 no .
C8 H14 2.5985 no .
C9 H40B 3.5796 no 2_756
C10 H12 3.2801 no .
C10 H14 3.3028 no .
C11 H21 3.3910 no 2_756
C12 H14 3.2588 no .
C12 H21 3.4949 no 2_756
C12 H40C 3.5010 no 2_756
C13 H40C 2.8598 no 2_756
C14 H12 3.2516 no .
C14 H40B 3.2294 no 2_756
C14 H40C 3.0943 no 2_756
C15 H21 2.6088 no .
C17 H19 3.2663 no .
C17 H21 3.3213 no .
C19 H21 3.2082 no .
C21 H19 3.1988 no .
C35 H41 2.5032 no 2_756
C36 H40A 2.7774 no .
C36 H40C 2.5824 no .
C37 H40A 2.8933 no .
C37 H40C 3.0217 no .
C37 H41 2.5994 no 2_756
C38 H40A 2.7652 no .
C38 H40B 3.3620 no .
C38 H40C 2.8591 no .
C38 H41 3.2831 no .
C39 H41 3.2901 no 2_756
C40 H14 3.5413 no 2_756
C40 H21 3.1128 no .
C40 H41 2.6334 no .
C41 H14 3.4826 no 2_756
C41 H40A 3.1497 no .
C41 H40B 2.5477 no .
C41 H40C 3.1092 no .
H14 H40B 3.2604 no 2_756
H14 H40C 3.2427 no 2_756
H14 H41 3.1448 no 2_756
H21 H40A 3.0295 no .
H21 H40B 2.9558 no .
H21 H40C 2.8249 no .
H40A H41 3.3371 no .
H40B H41 2.3074 no .
H40C H41 3.2520 no .
Cl1 H40B 3.1316 no 1_565
Cl1 H41 2.9624 no 1_565
Cl12 H19 2.9672 no 1_565
Cl13 H19 3.1241 no 1_565
Cl16 H12 3.1462 no 1_554
O2 H5 2.9328 no 2_666
O2 H41 3.5938 no 1_565
O4 H5 3.0677 no 2_666
O8 H12 2.6766 no 1_554
N1 H5 3.5669 no 1_655
C22 H12 2.8028 no 1_554
C23 H12 2.6950 no 1_554
C24 H12 3.4080 no 1_554
C28 H12 2.8135 no 1_554
C29 H12 2.8900 no 1_554
C30 H12 2.9126 no 1_554
H5 O2 2.9328 no 2_666
H5 O4 3.0677 no 2_666
H5 N1 3.5669 no 1_455
H12 Cl16 3.1462 no 1_556
H12 O8 2.6766 no 1_556
H12 C22 2.8028 no 1_556
H12 C23 2.6950 no 1_556
H12 C24 3.4080 no 1_556
H12 C28 2.8135 no 1_556
H12 C29 2.8900 no 1_556
H12 C30 2.9126 no 1_556
H19 Cl12 2.9672 no 1_545
H19 Cl13 3.1241 no 1_545
H40B Cl1 3.1316 no 1_545
H41 Cl1 2.9624 no 1_545
H41 O2 3.5938 no 1_545
